data_7001206
loop_
_publ_author_name
'D\'iez, \'Alvaro'
'Lalinde, Elena'
'Teresa Moreno, M.'
'S\'anchez, Sergio'

_publ_section_title
;
 Platinum complexes having redox-active PPh2C&#xE002;CFc and/or
 C&#xE002;CFc as terminal or bridging ligands
;
_journal_issue 18
_journal_name_full 'Dalton Transactions'
_journal_page_first 3434
_journal_page_last 3446
_journal_paper_doi 10.1039/b822171e
_journal_year 2009
_chemical_formula_sum 'C40 H27 F10 Fe P Pt S'
_chemical_formula_weight 1011.59
_chemical_name_common 'Compound X'
_chemical_name_systematic
;
?
;
_space_group_IT_number 2
_symmetry_cell_setting triclinic
_symmetry_space_group_name_Hall '-P 1'
_symmetry_space_group_name_H-M 'P -1'
_atom_sites_solution_hydrogens geom
_atom_sites_solution_primary direct
_atom_sites_solution_secondary difmap
_audit_conform_dict_location ftp://ftp.iucr.org/pub/cif_core.dic
_audit_conform_dict_name cif_core.dic
_audit_conform_dict_version 2.3
_audit_creation_date 2009-01-22T18:24:35-00:00
_audit_creation_method 'WinGX routine CIF_UPDATE'
_cell_angle_alpha 78.501(2)
_cell_angle_beta 81.325(2)
_cell_angle_gamma 69.772(2)
_cell_formula_units_Z 2
_cell_length_a 9.7286(3)
_cell_length_b 11.8603(5)
_cell_length_c 17.0124(7)
_cell_measurement_reflns_used 5745
_cell_measurement_temperature 173.0(10)
_cell_measurement_theta_max 26.02
_cell_measurement_theta_min 4.09
_cell_volume 1797.75(12)
_computing_cell_refinement 'HKL Scalepack (Otwinowski & Minor 1997)'
_computing_data_collection 'Collect (Bruker AXS BV, 1997-2004)'
_computing_data_reduction 'HKL Denzo and Scalepack (Otwinowski & Minor 1997)'
_computing_structure_refinement 'SHELXL-97 (Sheldrick, 1997)'
_diffrn_ambient_temperature 173.0(10)
_diffrn_detector_area_resol_mean 9
_diffrn_measured_fraction_theta_full 0.921
_diffrn_measured_fraction_theta_max 0.921
_diffrn_measurement_device '95mm CCD camera on \k-goniostat'
_diffrn_measurement_device_type KappaCCD
_diffrn_measurement_method CCD
_diffrn_orient_matrix_type 'by Bruker AXS Collect from scalepack cell'
_diffrn_orient_matrix_UB_11 -0.0725198
_diffrn_orient_matrix_UB_12 0.0363372
_diffrn_orient_matrix_UB_13 -0.0414743
_diffrn_orient_matrix_UB_21 0.0795962
_diffrn_orient_matrix_UB_22 -0.029804
_diffrn_orient_matrix_UB_23 -0.0428859
_diffrn_orient_matrix_UB_31 -0.022397
_diffrn_orient_matrix_UB_32 -0.077937
_diffrn_orient_matrix_UB_33 0.0082238
_diffrn_radiation_monochromator graphite
_diffrn_radiation_type MoK\a
_diffrn_radiation_wavelength 0.71073
_diffrn_reflns_av_R_equivalents 0
_diffrn_reflns_av_unetI/netI 0.0416
_diffrn_reflns_limit_h_max 11
_diffrn_reflns_limit_h_min -11
_diffrn_reflns_limit_k_max 14
_diffrn_reflns_limit_k_min -14
_diffrn_reflns_limit_l_max 21
_diffrn_reflns_limit_l_min 0
_diffrn_reflns_number 6511
_diffrn_reflns_theta_full 26.02
_diffrn_reflns_theta_max 26.02
_diffrn_reflns_theta_min 4.09
_exptl_absorpt_coefficient_mu 4.475
_exptl_absorpt_correction_T_max 0.4745
_exptl_absorpt_correction_T_min 0.2221
_exptl_absorpt_correction_type refdelf
_exptl_absorpt_process_details
;
Parkin S,Moezzi B & Hope H, (1995) J. Appl. Cryst. 28, 53-56
Cubic fit to sin(theta)/lambda - 24 parameters
;
_exptl_crystal_colour Orange
_exptl_crystal_density_diffrn 1.869
_exptl_crystal_density_method 'not measured'
_exptl_crystal_description Block
_exptl_crystal_F_000 984
_exptl_crystal_size_max 0.4
_exptl_crystal_size_mid 0.3
_exptl_crystal_size_min 0.25
_refine_diff_density_max 2.101
_refine_diff_density_min -1.102
_refine_diff_density_rms 0.121
_refine_ls_extinction_method none
_refine_ls_goodness_of_fit_ref 1.039
_refine_ls_hydrogen_treatment constr
_refine_ls_matrix_type full
_refine_ls_number_parameters 469
_refine_ls_number_reflns 6511
_refine_ls_number_restraints 0
_refine_ls_restrained_S_all 1.039
_refine_ls_R_factor_all 0.0457
_refine_ls_R_factor_gt 0.0384
_refine_ls_shift/su_max 0.001
_refine_ls_shift/su_mean 0
_refine_ls_structure_factor_coef Fsqd
_refine_ls_weighting_details 'calc w=1/[\s^2^(Fo^2^)+(0.0508P)^2^+4.7288P] where P=(Fo^2^+2Fc^2^)/3'
_refine_ls_weighting_scheme calc
_refine_ls_wR_factor_gt 0.0955
_refine_ls_wR_factor_ref 0.1005
_reflns_number_gt 5733
_reflns_number_total 6511
_reflns_threshold_expression >2sigma(I)
_cod_data_source_file b822171e.txt
_cod_data_source_block complex3
_cod_depositor_comments
;
The following automatic conversions were performed:
'_symmetry_cell_setting' value 'Triclinic' changed to 'triclinic'
according to '/home/saulius/struct/CIF-dictionaries/cif_core.dic'
dictionary named 'cif_core.dic' version 2.4.1 from 2010-06-29.

Automatic conversion script
Id: cif_fix_enum 1527 2010-12-29 10:47:43Z saulius 
;
_cod_database_code 7001206

loop_
_symmetry_equiv_pos_as_xyz
'x, y, z'
'-x, -y, -z'

loop_
_atom_site_label
_atom_site_type_symbol
_atom_site_fract_x
_atom_site_fract_y
_atom_site_fract_z
_atom_site_U_iso_or_equiv
_atom_site_adp_type
_atom_site_occupancy
_atom_site_symmetry_multiplicity
_atom_site_calc_flag
_atom_site_refinement_flags
_atom_site_disorder_assembly
_atom_site_disorder_group
C1 C 0.8712(6) 0.7581(5) 0.6197(3) 0.0320(12) Uani 1 1 d . . .
C2 C 0.9038(8) 0.6378(6) 0.6131(4) 0.0437(14) Uani 1 1 d . . .
C3 C 0.8379(8) 0.5994(6) 0.5613(4) 0.0458(15) Uani 1 1 d . . .
C4 C 0.7357(8) 0.6848(6) 0.5134(4) 0.0495(16) Uani 1 1 d . . .
C5 C 0.7009(7) 0.8047(6) 0.5187(4) 0.0481(16) Uani 1 1 d . . .
C6 C 0.7673(7) 0.8399(5) 0.5713(4) 0.0402(13) Uani 1 1 d . . .
C7 C 0.8366(6) 0.7706(5) 0.7883(3) 0.0321(12) Uani 1 1 d . . .
C8 C 0.8666(7) 0.6651(5) 0.8426(4) 0.0377(13) Uani 1 1 d . . .
C9 C 0.7738(8) 0.6468(6) 0.9099(4) 0.0465(15) Uani 1 1 d . . .
C10 C 0.6432(8) 0.7362(6) 0.9240(4) 0.0462(15) Uani 1 1 d . . .
C11 C 0.6083(7) 0.8421(6) 0.8708(4) 0.0460(15) Uani 1 1 d . . .
C12 C 0.7020(7) 0.8589(5) 0.8054(4) 0.0409(14) Uani 1 1 d . . .
C14 C 1.0005(7) 0.8787(5) 0.8852(4) 0.0385(13) Uani 1 1 d . . .
C15 C 0.8891(8) 0.9844(6) 0.9021(4) 0.0506(16) Uani 1 1 d . . .
H15 H 0.8643 1.0521 0.862 0.061 Uiso 1 1 calc R . .
C16 C 0.8150(9) 0.9894(7) 0.9781(4) 0.061(2) Uani 1 1 d . . .
H16 H 0.7428 1.061 0.9894 0.073 Uiso 1 1 calc R . .
C17 C 0.8482(9) 0.8883(8) 1.0369(4) 0.0597(19) Uani 1 1 d . . .
H17 H 0.7965 0.8913 1.0875 0.072 Uiso 1 1 calc R . .
C18 C 0.9576(9) 0.7829(7) 1.0210(4) 0.0554(18) Uani 1 1 d . . .
H18 H 0.9801 0.715 1.0611 0.066 Uiso 1 1 calc R . .
C19 C 1.0343(7) 0.7777(6) 0.9455(4) 0.0459(15) Uani 1 1 d . . .
H19 H 1.1085 0.7065 0.9351 0.055 Uiso 1 1 calc R . .
C20 C 1.1152(7) 1.0145(5) 0.7454(3) 0.0366(13) Uani 1 1 d . . .
C21 C 1.2424(7) 1.0366(6) 0.7510(4) 0.0445(15) Uani 1 1 d . . .
H21 H 1.3209 0.975 0.7743 0.053 Uiso 1 1 calc R . .
C22 C 1.2534(9) 1.1513(7) 0.7219(5) 0.0585(19) Uani 1 1 d . . .
H22 H 1.3397 1.166 0.726 0.07 Uiso 1 1 calc R . .
C23 C 1.1397(10) 1.2428(6) 0.6873(4) 0.0578(19) Uani 1 1 d . . .
H23 H 1.148 1.3196 0.6686 0.069 Uiso 1 1 calc R . .
C24 C 1.0134(9) 1.2209(6) 0.6803(4) 0.0546(18) Uani 1 1 d . . .
H24 H 0.9356 1.2831 0.6568 0.066 Uiso 1 1 calc R . .
C25 C 1.0003(7) 1.1066(5) 0.7080(4) 0.0443(15) Uani 1 1 d . . .
H25 H 0.9153 1.0915 0.7017 0.053 Uiso 1 1 calc R . .
C26 C 1.2632(7) 0.7667(5) 0.8001(3) 0.0384(13) Uani 1 1 d . . .
C27 C 1.3753(7) 0.6818(5) 0.8093(3) 0.0356(12) Uani 1 1 d . . .
C28 C 1.5050(7) 0.5796(5) 0.8221(4) 0.0374(13) Uani 1 1 d . . .
C29 C 1.6296(7) 0.5424(6) 0.7662(4) 0.0486(16) Uani 1 1 d . . .
H29 H 1.644 0.582 0.7143 0.058 Uiso 1 1 calc R . .
C30 C 1.7278(8) 0.4335(7) 0.8047(5) 0.060(2) Uani 1 1 d . . .
H30 H 1.8193 0.39 0.7821 0.072 Uiso 1 1 calc R . .
C31 C 1.6652(8) 0.4017(6) 0.8821(5) 0.0567(19) Uani 1 1 d . . .
H31 H 1.707 0.3335 0.9192 0.068 Uiso 1 1 calc R . .
C32 C 1.5279(8) 0.4915(6) 0.8935(4) 0.0450(15) Uani 1 1 d . . .
H32 H 1.4631 0.4931 0.9398 0.054 Uiso 1 1 calc R . .
C33 C 1.5597(8) 0.2718(6) 0.7388(5) 0.059(2) Uani 1 1 d . . .
H33 H 1.6502 0.2242 0.7177 0.071 Uiso 1 1 calc R . .
C34 C 1.4931(9) 0.2486(6) 0.8172(5) 0.060(2) Uani 1 1 d . . .
H34 H 1.5305 0.1824 0.8567 0.073 Uiso 1 1 calc R . .
C35 C 1.3606(8) 0.3434(6) 0.8245(5) 0.0519(17) Uani 1 1 d . . .
H35 H 1.2949 0.3518 0.8704 0.062 Uiso 1 1 calc R . .
C36 C 1.3424(8) 0.4241(6) 0.7514(4) 0.0502(16) Uani 1 1 d . . .
H36 H 1.2627 0.4944 0.7407 0.06 Uiso 1 1 calc R . .
C37 C 1.4644(8) 0.3808(6) 0.6973(4) 0.0515(17) Uani 1 1 d . . .
H37 H 1.4804 0.4164 0.6444 0.062 Uiso 1 1 calc R . .
C38 C 1.1429(11) 0.8010(9) 0.5000(6) 0.0785(13) Uani 1 1 d . . .
H38A H 1.0557 0.7811 0.4961 0.094 Uiso 1 1 calc R . .
H38B H 1.1673 0.8475 0.4495 0.094 Uiso 1 1 calc R . .
C39 C 1.2841(11) 0.6764(9) 0.5271(6) 0.0785(13) Uani 1 1 d . . .
H39A H 1.2498 0.6074 0.5473 0.094 Uiso 1 1 calc R . .
H39B H 1.3556 0.6574 0.4813 0.094 Uiso 1 1 calc R . .
C40 C 1.3518(11) 0.7027(9) 0.5914(6) 0.0785(13) Uani 1 1 d . . .
H40A H 1.3252 0.6594 0.6428 0.094 Uiso 1 1 calc R . .
H40B H 1.4579 0.6721 0.5811 0.094 Uiso 1 1 calc R . .
C41 C 1.3087(10) 0.8263(9) 0.5966(6) 0.0785(13) Uani 1 1 d . . .
H41A H 1.3619 0.8678 0.5548 0.094 Uiso 1 1 calc R . .
H41B H 1.3255 0.8381 0.6487 0.094 Uiso 1 1 calc R . .
F1 F 1.0043(5) 0.5495(3) 0.6574(3) 0.0645(12) Uani 1 1 d . . .
F2 F 0.8739(6) 0.4810(4) 0.5566(3) 0.0712(13) Uani 1 1 d . . .
F3 F 0.6729(5) 0.6486(4) 0.4628(3) 0.0696(12) Uani 1 1 d . . .
F4 F 0.6028(5) 0.8890(4) 0.4712(3) 0.0710(13) Uani 1 1 d . . .
F5 F 0.7289(5) 0.9606(3) 0.5735(2) 0.0548(10) Uani 1 1 d . . .
F6 F 0.9966(4) 0.5751(3) 0.8328(2) 0.0579(10) Uani 1 1 d . . .
F7 F 0.8134(5) 0.5416(4) 0.9629(2) 0.0658(12) Uani 1 1 d . . .
F8 F 0.5521(5) 0.7204(4) 0.9894(2) 0.0660(12) Uani 1 1 d . . .
F9 F 0.4818(4) 0.9325(4) 0.8874(3) 0.0696(13) Uani 1 1 d . . .
F10 F 0.6623(4) 0.9680(3) 0.7566(2) 0.0588(11) Uani 1 1 d . . .
Fe1 Fe 1.52980(10) 0.41231(8) 0.79765(6) 0.0411(2) Uani 1 1 d . . .
P1 P 1.08824(17) 0.86863(13) 0.78274(9) 0.0330(3) Uani 1 1 d . . .
Pt1 Pt 0.97797(2) 0.811647(19) 0.694966(13) 0.03362(9) Uani 1 1 d . . .
S1 S 1.1208(2) 0.87937(17) 0.58336(10) 0.0522(4) Uani 1 1 d . . .

loop_
_atom_site_aniso_label
_atom_site_aniso_U_11
_atom_site_aniso_U_22
_atom_site_aniso_U_33
_atom_site_aniso_U_23
_atom_site_aniso_U_13
_atom_site_aniso_U_12
C1 0.035(3) 0.032(3) 0.031(3) -0.008(2) 0.007(2) -0.016(2)
C2 0.053(4) 0.040(3) 0.036(3) 0.000(3) -0.008(3) -0.014(3)
C3 0.065(5) 0.043(3) 0.038(3) -0.007(3) -0.002(3) -0.029(3)
C4 0.055(4) 0.059(4) 0.044(4) -0.012(3) 0.000(3) -0.031(3)
C5 0.041(4) 0.060(4) 0.040(3) 0.000(3) -0.013(3) -0.012(3)
C6 0.039(3) 0.042(3) 0.039(3) -0.006(3) -0.004(3) -0.012(3)
C7 0.029(3) 0.034(3) 0.035(3) -0.010(2) -0.004(2) -0.008(2)
C8 0.034(3) 0.036(3) 0.044(3) -0.003(2) -0.010(3) -0.012(2)
C9 0.060(4) 0.049(4) 0.036(3) 0.004(3) -0.011(3) -0.027(3)
C10 0.049(4) 0.063(4) 0.034(3) -0.008(3) 0.001(3) -0.028(3)
C11 0.033(3) 0.060(4) 0.041(3) -0.013(3) 0.000(3) -0.010(3)
C12 0.041(4) 0.037(3) 0.039(3) -0.003(2) -0.006(3) -0.007(3)
C14 0.039(3) 0.043(3) 0.035(3) -0.011(2) 0.000(2) -0.015(3)
C15 0.054(4) 0.049(4) 0.044(4) -0.013(3) 0.004(3) -0.011(3)
C16 0.061(5) 0.070(5) 0.052(4) -0.026(4) 0.013(4) -0.021(4)
C17 0.063(5) 0.083(5) 0.042(4) -0.019(4) 0.007(3) -0.034(4)
C18 0.065(5) 0.073(5) 0.032(3) -0.001(3) -0.007(3) -0.030(4)
C19 0.044(4) 0.049(4) 0.042(3) -0.004(3) -0.008(3) -0.014(3)
C20 0.037(3) 0.035(3) 0.038(3) -0.007(2) -0.004(2) -0.011(2)
C21 0.046(4) 0.046(3) 0.044(3) -0.009(3) -0.010(3) -0.016(3)
C22 0.068(5) 0.063(5) 0.058(4) -0.014(4) -0.001(4) -0.037(4)
C23 0.087(6) 0.039(4) 0.052(4) -0.006(3) 0.004(4) -0.031(4)
C24 0.073(5) 0.031(3) 0.049(4) 0.001(3) -0.008(3) -0.006(3)
C25 0.045(4) 0.038(3) 0.047(4) -0.007(3) -0.007(3) -0.009(3)
C26 0.041(3) 0.040(3) 0.033(3) -0.004(2) -0.004(2) -0.012(3)
C27 0.038(3) 0.033(3) 0.036(3) -0.003(2) -0.007(2) -0.011(3)
C28 0.038(3) 0.040(3) 0.038(3) -0.012(2) -0.006(3) -0.013(3)
C29 0.038(4) 0.064(4) 0.052(4) -0.016(3) -0.003(3) -0.023(3)
C30 0.028(4) 0.063(5) 0.091(6) -0.031(4) -0.015(4) -0.003(3)
C31 0.046(4) 0.050(4) 0.074(5) -0.008(4) -0.032(4) -0.005(3)
C32 0.047(4) 0.041(3) 0.044(3) -0.007(3) -0.013(3) -0.008(3)
C33 0.047(4) 0.045(4) 0.086(6) -0.029(4) -0.021(4) 0.001(3)
C34 0.076(5) 0.041(4) 0.072(5) -0.003(3) -0.030(4) -0.022(4)
C35 0.042(4) 0.058(4) 0.066(5) -0.018(3) -0.007(3) -0.023(3)
C36 0.046(4) 0.047(4) 0.062(4) -0.016(3) -0.015(3) -0.013(3)
C37 0.051(4) 0.057(4) 0.053(4) -0.021(3) -0.015(3) -0.014(3)
C38 0.082(3) 0.091(3) 0.072(3) -0.027(2) 0.004(2) -0.037(3)
C39 0.082(3) 0.091(3) 0.072(3) -0.027(2) 0.004(2) -0.037(3)
C40 0.082(3) 0.091(3) 0.072(3) -0.027(2) 0.004(2) -0.037(3)
C41 0.082(3) 0.091(3) 0.072(3) -0.027(2) 0.004(2) -0.037(3)
F1 0.095(3) 0.037(2) 0.060(3) -0.0016(18) -0.033(2) -0.012(2)
F2 0.119(4) 0.048(2) 0.063(3) -0.0095(19) -0.016(3) -0.044(2)
F3 0.084(3) 0.095(3) 0.054(3) -0.021(2) -0.012(2) -0.053(3)
F4 0.063(3) 0.078(3) 0.067(3) -0.015(2) -0.032(2) -0.004(2)
F5 0.060(3) 0.040(2) 0.058(2) -0.0068(17) -0.0167(19) -0.0044(18)
F6 0.054(2) 0.041(2) 0.062(3) 0.0030(18) -0.0089(19) 0.0005(18)
F7 0.089(3) 0.060(2) 0.049(2) 0.0158(19) -0.011(2) -0.037(2)
F8 0.066(3) 0.089(3) 0.043(2) -0.001(2) 0.011(2) -0.037(2)
F9 0.046(2) 0.083(3) 0.057(3) -0.014(2) 0.0089(19) 0.004(2)
F10 0.058(3) 0.041(2) 0.053(2) 0.0039(17) -0.0010(19) 0.0056(18)
Fe1 0.0341(5) 0.0392(5) 0.0494(5) -0.0118(4) -0.0107(4) -0.0055(4)
P1 0.0333(8) 0.0323(7) 0.0329(7) -0.0056(6) -0.0028(6) -0.0100(6)
Pt1 0.03343(14) 0.03384(13) 0.03387(13) -0.00520(9) -0.00297(9) -0.01145(9)
S1 0.0636(12) 0.0635(11) 0.0401(9) -0.0127(8) 0.0081(8) -0.0366(9)

loop_
_atom_type_symbol
_atom_type_description
_atom_type_scat_dispersion_real
_atom_type_scat_dispersion_imag
_atom_type_scat_source
C C 0.0033 0.0016 'International Tables Vol C Tables 4.2.6.8 and 6.1.1.4'
H H 0 0 'International Tables Vol C Tables 4.2.6.8 and 6.1.1.4'
F F 0.0171 0.0103 'International Tables Vol C Tables 4.2.6.8 and 6.1.1.4'
Fe Fe 0.3463 0.8444 'International Tables Vol C Tables 4.2.6.8 and 6.1.1.4'
P P 0.1023 0.0942 'International Tables Vol C Tables 4.2.6.8 and 6.1.1.4'
Pt Pt -1.7033 8.3905 'International Tables Vol C Tables 4.2.6.8 and 6.1.1.4'
S S 0.1246 0.1234 'International Tables Vol C Tables 4.2.6.8 and 6.1.1.4'

loop_
_geom_angle_atom_site_label_1
_geom_angle_atom_site_label_2
_geom_angle_atom_site_label_3
_geom_angle
_geom_angle_site_symmetry_1
_geom_angle_site_symmetry_3
_geom_angle_publ_flag
C2 C1 C6 115.6(5) . . ?
C2 C1 Pt1 121.7(5) . . ?
C6 C1 Pt1 122.7(4) . . ?
F1 C2 C1 120.9(6) . . ?
F1 C2 C3 116.1(5) . . ?
C1 C2 C3 123.0(6) . . ?
F2 C3 C4 119.8(6) . . ?
F2 C3 C2 120.9(6) . . ?
C4 C3 C2 119.2(6) . . ?
F3 C4 C5 121.4(7) . . ?
F3 C4 C3 119.6(6) . . ?
C5 C4 C3 119.0(6) . . ?
F4 C5 C4 119.5(6) . . ?
F4 C5 C6 120.2(6) . . ?
C4 C5 C6 120.4(6) . . ?
F5 C6 C1 119.6(5) . . ?
F5 C6 C5 117.6(5) . . ?
C1 C6 C5 122.7(6) . . ?
C8 C7 C12 114.8(5) . . ?
C8 C7 Pt1 125.4(4) . . ?
C12 C7 Pt1 119.6(4) . . ?
F6 C8 C7 119.4(5) . . ?
F6 C8 C9 117.3(5) . . ?
C7 C8 C9 123.3(6) . . ?
F7 C9 C10 120.2(6) . . ?
F7 C9 C8 120.0(6) . . ?
C10 C9 C8 119.7(6) . . ?
F8 C10 C11 120.6(6) . . ?
F8 C10 C9 120.6(6) . . ?
C11 C10 C9 118.8(6) . . ?
C12 C11 F9 121.1(6) . . ?
C12 C11 C10 120.5(6) . . ?
F9 C11 C10 118.3(6) . . ?
F10 C12 C11 117.3(6) . . ?
F10 C12 C7 119.8(5) . . ?
C11 C12 C7 122.9(6) . . ?
C19 C14 C15 119.0(6) . . ?
C19 C14 P1 120.5(5) . . ?
C15 C14 P1 120.2(5) . . ?
C16 C15 C14 120.4(7) . . ?
C17 C16 C15 120.0(7) . . ?
C16 C17 C18 120.3(7) . . ?
C17 C18 C19 120.1(7) . . ?
C18 C19 C14 120.1(6) . . ?
C21 C20 C25 119.5(6) . . ?
C21 C20 P1 123.3(5) . . ?
C25 C20 P1 117.2(5) . . ?
C20 C21 C22 119.7(7) . . ?
C23 C22 C21 121.1(7) . . ?
C22 C23 C24 119.5(6) . . ?
C23 C24 C25 120.5(7) . . ?
C24 C25 C20 119.6(7) . . ?
C27 C26 P1 168.9(6) . . ?
C26 C27 C28 178.2(7) . . ?
C29 C28 C27 127.4(6) . . ?
C29 C28 C32 107.6(6) . . ?
C27 C28 C32 124.9(6) . . ?
C29 C28 Fe1 69.8(4) . . ?
C27 C28 Fe1 123.4(4) . . ?
C32 C28 Fe1 69.4(3) . . ?
C30 C29 C28 107.0(6) . . ?
C30 C29 Fe1 70.2(4) . . ?
C28 C29 Fe1 69.4(4) . . ?
C31 C30 C29 109.3(6) . . ?
C31 C30 Fe1 69.9(4) . . ?
C29 C30 Fe1 69.3(4) . . ?
C30 C31 C32 107.7(6) . . ?
C30 C31 Fe1 70.1(4) . . ?
C32 C31 Fe1 69.2(4) . . ?
C31 C32 C28 108.3(6) . . ?
C31 C32 Fe1 70.5(4) . . ?
C28 C32 Fe1 69.5(3) . . ?
C34 C33 C37 108.3(7) . . ?
C34 C33 Fe1 70.6(4) . . ?
C37 C33 Fe1 70.4(4) . . ?
C35 C34 C33 107.1(7) . . ?
C35 C34 Fe1 69.5(4) . . ?
C33 C34 Fe1 68.9(4) . . ?
C34 C35 C36 109.1(7) . . ?
C34 C35 Fe1 70.6(4) . . ?
C36 C35 Fe1 70.2(4) . . ?
C37 C36 C35 108.4(6) . . ?
C37 C36 Fe1 70.3(4) . . ?
C35 C36 Fe1 69.5(4) . . ?
C36 C37 C33 107.0(7) . . ?
C36 C37 Fe1 69.8(4) . . ?
C33 C37 Fe1 68.7(4) . . ?
C39 C38 S1 99.9(6) . . ?
C40 C39 C38 107.2(7) . . ?
C41 C40 C39 113.6(9) . . ?
C40 C41 S1 103.9(7) . . ?
C33 Fe1 C32 155.7(3) . . ?
C33 Fe1 C28 162.6(3) . . ?
C32 Fe1 C28 41.1(2) . . ?
C33 Fe1 C35 67.6(3) . . ?
C32 Fe1 C35 105.5(3) . . ?
C28 Fe1 C35 120.5(3) . . ?
C33 Fe1 C29 126.5(3) . . ?
C32 Fe1 C29 68.7(3) . . ?
C28 Fe1 C29 40.8(2) . . ?
C35 Fe1 C29 157.3(3) . . ?
C33 Fe1 C36 67.8(3) . . ?
C32 Fe1 C36 123.0(3) . . ?
C28 Fe1 C36 107.6(3) . . ?
C35 Fe1 C36 40.2(3) . . ?
C29 Fe1 C36 123.2(3) . . ?
C33 Fe1 C34 40.5(3) . . ?
C32 Fe1 C34 119.3(3) . . ?
C28 Fe1 C34 155.0(3) . . ?
C35 Fe1 C34 40.0(3) . . ?
C29 Fe1 C34 162.2(3) . . ?
C36 Fe1 C34 67.7(3) . . ?
C33 Fe1 C31 122.1(3) . . ?
C32 Fe1 C31 40.3(3) . . ?
C28 Fe1 C31 68.4(3) . . ?
C35 Fe1 C31 122.2(3) . . ?
C29 Fe1 C31 68.4(3) . . ?
C36 Fe1 C31 158.6(3) . . ?
C34 Fe1 C31 106.5(3) . . ?
C33 Fe1 C37 40.9(3) . . ?
C32 Fe1 C37 160.1(3) . . ?
C28 Fe1 C37 124.9(3) . . ?
C35 Fe1 C37 67.6(3) . . ?
C29 Fe1 C37 110.0(3) . . ?
C36 Fe1 C37 40.0(3) . . ?
C34 Fe1 C37 68.3(3) . . ?
C31 Fe1 C37 159.2(3) . . ?
C33 Fe1 C30 110.3(3) . . ?
C32 Fe1 C30 67.5(3) . . ?
C28 Fe1 C30 67.9(3) . . ?
C35 Fe1 C30 159.3(3) . . ?
C29 Fe1 C30 40.5(3) . . ?
C36 Fe1 C30 159.9(3) . . ?
C34 Fe1 C30 124.9(3) . . ?
C31 Fe1 C30 40.0(3) . . ?
C37 Fe1 C30 125.3(3) . . ?
C26 P1 C20 105.0(3) . . ?
C26 P1 C14 101.9(3) . . ?
C20 P1 C14 105.5(3) . . ?
C26 P1 Pt1 112.3(2) . . ?
C20 P1 Pt1 112.6(2) . . ?
C14 P1 Pt1 118.2(2) . . ?
C7 Pt1 C1 88.3(2) . . ?
C7 Pt1 P1 89.02(16) . . ?
C1 Pt1 P1 177.35(14) . . ?
C7 Pt1 S1 173.72(16) . . ?
C1 Pt1 S1 90.62(15) . . ?
P1 Pt1 S1 92.02(6) . . ?
C41 S1 C38 94.1(4) . . ?
C41 S1 Pt1 113.0(3) . . ?
C38 S1 Pt1 112.6(3) . . ?

loop_
_geom_bond_atom_site_label_1
_geom_bond_atom_site_label_2
_geom_bond_distance
_geom_bond_site_symmetry_2
_geom_bond_publ_flag
C1 C2 1.374(8) . ?
C1 C6 1.377(8) . ?
C1 Pt1 2.075(6) . ?
C2 F1 1.348(7) . ?
C2 C3 1.389(9) . ?
C3 F2 1.341(7) . ?
C3 C4 1.378(10) . ?
C4 F3 1.337(7) . ?
C4 C5 1.362(9) . ?
C5 F4 1.347(7) . ?
C5 C6 1.379(9) . ?
C6 F5 1.356(7) . ?
C7 C8 1.368(8) . ?
C7 C12 1.398(8) . ?
C7 Pt1 2.036(5) . ?
C8 F6 1.357(7) . ?
C8 C9 1.377(9) . ?
C9 F7 1.357(7) . ?
C9 C10 1.369(10) . ?
C10 F8 1.338(7) . ?
C10 C11 1.363(9) . ?
C11 C12 1.356(9) . ?
C11 F9 1.359(7) . ?
C12 F10 1.355(7) . ?
C14 C19 1.391(9) . ?
C14 C15 1.392(9) . ?
C14 P1 1.829(6) . ?
C15 C16 1.384(9) . ?
C16 C17 1.376(11) . ?
C17 C18 1.377(11) . ?
C18 C19 1.386(9) . ?
C20 C21 1.370(9) . ?
C20 C25 1.393(9) . ?
C20 P1 1.815(6) . ?
C21 C22 1.387(9) . ?
C22 C23 1.364(11) . ?
C23 C24 1.367(11) . ?
C24 C25 1.386(9) . ?
C26 C27 1.207(8) . ?
C26 P1 1.742(6) . ?
C27 C28 1.424(8) . ?
C28 C29 1.420(9) . ?
C28 C32 1.426(9) . ?
C28 Fe1 2.034(6) . ?
C29 C30 1.416(10) . ?
C29 Fe1 2.039(7) . ?
C30 C31 1.402(11) . ?
C30 Fe1 2.050(7) . ?
C31 C32 1.406(10) . ?
C31 Fe1 2.049(7) . ?
C32 Fe1 2.032(6) . ?
C33 C34 1.412(11) . ?
C33 C37 1.425(10) . ?
C33 Fe1 2.027(7) . ?
C34 C35 1.395(10) . ?
C34 Fe1 2.048(7) . ?
C35 C36 1.402(10) . ?
C35 Fe1 2.035(7) . ?
C36 C37 1.398(10) . ?
C36 Fe1 2.044(7) . ?
C37 Fe1 2.050(6) . ?
C38 C39 1.673(13) . ?
C38 S1 1.794(9) . ?
C39 C40 1.490(12) . ?
C40 C41 1.396(12) . ?
C41 S1 1.749(10) . ?
P1 Pt1 2.2856(15) . ?
Pt1 S1 2.3558(16) . ?
